data_4121859
loop_
_publ_author_name
'Robinson, Jerome R.'
'Fan, Xinyuan'
'Yadav, Jagjit'
'Carroll, Patrick J.'
'Wooten, Alfred J.'
'Peric\`as, Miquel A'
'Schelter, Eric J.'
'Walsh, Patrick J.'

_publ_section_title
;
 Air- and Water-Tolerant Rare Earth Guanidinium BINOLate Complexes as
 Practical Precatalysts in Multifunctional Asymmetric Catalysis.
;
_journal_issue 22
_journal_name_full 'Journal of the American Chemical Society'
_journal_page_first 8034
_journal_paper_doi 10.1021/ja502568g
_journal_volume 136
_journal_year 2014
_chemical_formula_sum 'C78 H84 Cl6 N9 O6 Yb'
_chemical_formula_weight 1629.28
_space_group_IT_number 197
_symmetry_cell_setting cubic
_symmetry_Int_Tables_number 197
_symmetry_space_group_name_Hall 'I 2 2 3'
_symmetry_space_group_name_H-M 'I 2 3'
_atom_sites_solution_hydrogens geom
_atom_sites_solution_primary direct
_audit_creation_method SHELXL-97
_cell_angle_alpha 90.00
_cell_angle_beta 90.00
_cell_angle_gamma 90.00
_cell_formula_units_Z 8
_cell_length_a 26.5542(10)
_cell_length_b 26.5542(10)
_cell_length_c 26.5542(10)
_cell_measurement_temperature 100(1)
_cell_volume 18724.0(12)
_computing_data_collection 'Bruker APEX2'
_computing_data_reduction 'Bruker SAINT'
_computing_structure_refinement 'SHELXL-97 (Sheldrick, 2008)'
_computing_structure_solution 'SHELXS-97 (Sheldrick, 2008)'
_diffrn_ambient_temperature 100(1)
_diffrn_measured_fraction_theta_full 0.999
_diffrn_measured_fraction_theta_max 0.999
_diffrn_measurement_device 'CCD Area Detector'
_diffrn_measurement_device_type 'Bruker APEXII'
_diffrn_measurement_method 'phi and omega scans'
_diffrn_radiation_monochromator graphite
_diffrn_radiation_source 'sealed tube'
_diffrn_radiation_type MoK\a
_diffrn_radiation_wavelength 0.71073
_diffrn_reflns_av_R_equivalents 0.0275
_diffrn_reflns_av_sigmaI/netI 0.0172
_diffrn_reflns_limit_h_max 34
_diffrn_reflns_limit_h_min -34
_diffrn_reflns_limit_k_max 34
_diffrn_reflns_limit_k_min -34
_diffrn_reflns_limit_l_max 33
_diffrn_reflns_limit_l_min -34
_diffrn_reflns_number 121581
_diffrn_reflns_theta_full 27.52
_diffrn_reflns_theta_max 27.52
_diffrn_reflns_theta_min 1.88
_exptl_absorpt_coefficient_mu 1.217
_exptl_absorpt_correction_T_max 0.7456
_exptl_absorpt_correction_T_min 0.6789
_exptl_absorpt_correction_type multi-scan
_exptl_absorpt_process_details '(SADABS; Sheldrick, 2007)'
_exptl_crystal_density_diffrn 1.156
_exptl_crystal_density_method 'not measured'
_exptl_crystal_F_000 6680
_exptl_crystal_size_max 0.45
_exptl_crystal_size_mid 0.25
_exptl_crystal_size_min 0.20
_refine_diff_density_max 1.427
_refine_diff_density_min -0.780
_refine_diff_density_rms 0.092
_refine_ls_abs_structure_details 'Flack H D (1983), Acta Cryst. A39, 876-881'
_refine_ls_abs_structure_Flack -0.022(11)
_refine_ls_extinction_method none
_refine_ls_goodness_of_fit_ref 0.792
_refine_ls_hydrogen_treatment constr
_refine_ls_matrix_type full
_refine_ls_number_parameters 306
_refine_ls_number_reflns 7189
_refine_ls_number_restraints 2
_refine_ls_restrained_S_all 0.796
_refine_ls_R_factor_all 0.0455
_refine_ls_R_factor_gt 0.0429
_refine_ls_shift/su_max 0.002
_refine_ls_shift/su_mean 0.000
_refine_ls_structure_factor_coef Fsqd
_refine_ls_weighting_details 'calc w=1/[\s^2^(Fo^2^)+(0.1013P)^2^+100.6265P] where P=(Fo^2^+2Fc^2^)/3'
_refine_ls_weighting_scheme calc
_refine_ls_wR_factor_gt 0.1210
_refine_ls_wR_factor_ref 0.1249
_reflns_number_gt 6831
_reflns_number_total 7189
_reflns_threshold_expression >2sigma(I)
_cod_data_source_file ja502568g_si_002.cif
_cod_data_source_block shelxl
_cod_depositor_comments
;
The following automatic conversions were performed:
'_atom_site_symetry_multiplicity' tag replaced with
'_atom_site_symmetry_multiplicity'.

Automatic conversion script
Id: cif_correct_tags 1440 2010-10-19 06:21:57Z saulius 

 Adding full bibliography for 4121856--4121859.cif.
;
_cod_original_sg_symbol_H-M 'I 23     '
_cod_database_code 4121859

loop_
_symmetry_equiv_pos_as_xyz
'x, y, z'
'y, z, x'
'z, x, y'
'x, -y, -z'
'y, -z, -x'
'z, -x, -y'
'-y, z, -x'
'-z, x, -y'
'-z, -x, y'
'-x, -y, z'
'-y, -z, x'
'-x, y, -z'
'x+1/2, y+1/2, z+1/2'
'y+1/2, z+1/2, x+1/2'
'z+1/2, x+1/2, y+1/2'
'x+1/2, -y+1/2, -z+1/2'
'y+1/2, -z+1/2, -x+1/2'
'z+1/2, -x+1/2, -y+1/2'
'-y+1/2, z+1/2, -x+1/2'
'-z+1/2, x+1/2, -y+1/2'
'-z+1/2, -x+1/2, y+1/2'
'-x+1/2, -y+1/2, z+1/2'
'-y+1/2, -z+1/2, x+1/2'
'-x+1/2, y+1/2, -z+1/2'

loop_
_atom_site_label
_atom_site_type_symbol
_atom_site_fract_x
_atom_site_fract_y
_atom_site_fract_z
_atom_site_U_iso_or_equiv
_atom_site_adp_type
_atom_site_occupancy
_atom_site_symmetry_multiplicity
_atom_site_calc_flag
_atom_site_refinement_flags
Yb1 Yb 0.291623(6) 0.291623(6) 0.291623(6) 0.03069(9) Uani 1 3 d S
O1 O 0.20928(12) 0.27912(10) 0.30146(10) 0.0330(5) Uani 1 1 d .
O2 O 0.26982(11) 0.36754(11) 0.31756(12) 0.0356(6) Uani 1 1 d .
C1 C 0.17811(15) 0.31045(16) 0.27821(15) 0.0323(8) Uani 1 1 d .
C2 C 0.15810(15) 0.29698(18) 0.23098(16) 0.0363(8) Uani 1 1 d .
H2 H 0.1654 0.2653 0.2179 0.048 Uiso 1 1 calc R
C3 C 0.12816(16) 0.3290(2) 0.20375(17) 0.0417(9) Uani 1 1 d .
H3 H 0.1152 0.3188 0.1729 0.055 Uiso 1 1 calc R
C4 C 0.11700(15) 0.3775(2) 0.22257(17) 0.0409(10) Uani 1 1 d .
C5 C 0.08638(18) 0.4131(2) 0.1948(2) 0.0500(13) Uani 1 1 d .
H5 H 0.0747 0.4046 0.1629 0.067 Uiso 1 1 calc R
C6 C 0.07436(18) 0.4587(2) 0.2146(3) 0.0576(16) Uani 1 1 d .
H6 H 0.0542 0.4809 0.1964 0.077 Uiso 1 1 calc R
C7 C 0.09165(19) 0.4722(2) 0.2610(2) 0.0500(12) Uani 1 1 d .
H7 H 0.0831 0.5036 0.2738 0.066 Uiso 1 1 calc R
C8 C 0.12158(17) 0.44041(16) 0.2895(2) 0.0445(10) Uani 1 1 d .
H8 H 0.1334 0.4509 0.3208 0.059 Uiso 1 1 calc R
C9 C 0.13426(16) 0.39134(17) 0.27083(17) 0.0362(9) Uani 1 1 d .
C10 C 0.16516(15) 0.35767(15) 0.29885(16) 0.0325(8) Uani 1 1 d .
C11 C 0.18565(17) 0.37104(15) 0.34946(16) 0.0334(8) Uani 1 1 d .
C12 C 0.15389(18) 0.37743(16) 0.39226(18) 0.0386(9) Uani 1 1 d .
C13 C 0.10027(18) 0.37311(16) 0.38891(19) 0.0402(9) Uani 1 1 d .
H13 H 0.0857 0.3657 0.3579 0.054 Uiso 1 1 calc R
C14 C 0.0697(2) 0.37959(19) 0.4300(2) 0.0480(11) Uani 1 1 d .
H14 H 0.0349 0.3764 0.4267 0.064 Uiso 1 1 calc R
C15 C 0.0907(2) 0.3911(2) 0.4772(2) 0.0532(13) Uani 1 1 d .
H15 H 0.0697 0.3966 0.5047 0.071 Uiso 1 1 calc R
C16 C 0.1416(3) 0.3943(2) 0.4827(2) 0.0586(14) Uani 1 1 d .
H16 H 0.1554 0.4006 0.5143 0.078 Uiso 1 1 calc R
C17 C 0.1740(2) 0.3879(2) 0.44006(19) 0.0479(11) Uani 1 1 d .
C18 C 0.2269(2) 0.3922(3) 0.4453(2) 0.0593(15) Uani 1 1 d .
H18 H 0.2409 0.3993 0.4767 0.079 Uiso 1 1 calc R
C19 C 0.2579(2) 0.3859(2) 0.4040(2) 0.0497(12) Uani 1 1 d .
H19 H 0.2926 0.3889 0.4081 0.066 Uiso 1 1 calc R
C20 C 0.23811(17) 0.37507(17) 0.35548(17) 0.0367(9) Uani 1 1 d .
N1 N 0.22018(14) 0.25631(14) 0.40185(13) 0.0361(8) Uani 1 1 d .
H1A H 0.2066 0.2580 0.3725 0.048 Uiso 1 1 calc R
H1B H 0.2515 0.2636 0.4056 0.048 Uiso 1 1 calc R
N2 N 0.14473(14) 0.23130(14) 0.43509(14) 0.0373(8) Uani 1 1 d .
N3 N 0.21499(17) 0.23919(16) 0.48649(14) 0.0443(9) Uani 1 1 d .
C21 C 0.19345(17) 0.24271(16) 0.44047(16) 0.0354(9) Uani 1 1 d .
C22 C 0.12420(18) 0.22690(18) 0.38475(18) 0.0405(9) Uani 1 1 d .
H22A H 0.1161 0.2598 0.3721 0.061 Uiso 1 1 calc R
H22B H 0.0943 0.2066 0.3857 0.061 Uiso 1 1 calc R
H22C H 0.1486 0.2113 0.3631 0.061 Uiso 1 1 calc R
C23 C 0.1079(2) 0.24633(19) 0.4738(2) 0.0468(11) Uani 1 1 d .
H23A H 0.1252 0.2531 0.5048 0.070 Uiso 1 1 calc R
H23B H 0.0841 0.2196 0.4788 0.070 Uiso 1 1 calc R
H23C H 0.0905 0.2761 0.4629 0.070 Uiso 1 1 calc R
C24 C 0.2005(3) 0.2014(2) 0.52273(17) 0.0552(14) Uani 1 1 d .
H24A H 0.1703 0.1850 0.5116 0.083 Uiso 1 1 calc R
H24B H 0.1946 0.2171 0.5548 0.083 Uiso 1 1 calc R
H24C H 0.2270 0.1771 0.5260 0.083 Uiso 1 1 calc R
C25 C 0.2651(2) 0.2599(2) 0.4947(2) 0.0557(13) Uani 1 1 d .
H25A H 0.2899 0.2374 0.4810 0.084 Uiso 1 1 calc R
H25B H 0.2709 0.2640 0.5301 0.084 Uiso 1 1 calc R
H25C H 0.2677 0.2921 0.4783 0.084 Uiso 1 1 calc R
C26 C 0.0139(3) 0.0884(4) 0.3936(3) 0.123(5) Uani 1 1 d D
H26A H 0.0143 0.0519 0.3941 0.163 Uiso 1 1 calc R
H26B H -0.0205 0.0993 0.3990 0.163 Uiso 1 1 calc R
Cl1 Cl 0.03410(16) 0.10943(15) 0.33357(19) 0.1614(16) Uani 1 1 d D
Cl2 Cl 0.05223(14) 0.11131(12) 0.44414(16) 0.1346(11) Uani 1 1 d D

loop_
_atom_site_aniso_label
_atom_site_aniso_U_11
_atom_site_aniso_U_22
_atom_site_aniso_U_33
_atom_site_aniso_U_23
_atom_site_aniso_U_13
_atom_site_aniso_U_12
Yb1 0.03069(9) 0.03069(9) 0.03069(9) 0.00104(6) 0.00104(6) 0.00104(6)
O1 0.0320(13) 0.0320(13) 0.0351(13) -0.0026(10) 0.0009(12) -0.0040(11)
O2 0.0302(13) 0.0333(15) 0.0432(16) -0.0014(12) -0.0020(12) -0.0017(11)
C1 0.0285(18) 0.0353(19) 0.033(2) 0.0038(15) 0.0029(14) -0.0032(15)
C2 0.0305(17) 0.044(2) 0.0349(19) -0.0026(18) 0.0026(15) -0.0072(17)
C3 0.0312(19) 0.066(3) 0.0277(19) 0.007(2) -0.0044(17) -0.0076(19)
C4 0.0250(18) 0.057(3) 0.041(2) 0.0185(19) 0.0019(15) -0.0050(18)
C5 0.032(2) 0.073(3) 0.045(3) 0.025(2) -0.0014(18) -0.003(2)
C6 0.033(2) 0.060(3) 0.080(4) 0.044(3) -0.002(2) -0.004(2)
C7 0.039(2) 0.039(2) 0.072(4) 0.019(2) 0.005(2) 0.0001(19)
C8 0.035(2) 0.0332(19) 0.065(3) 0.019(2) 0.004(2) -0.0043(16)
C9 0.032(2) 0.037(2) 0.039(2) 0.0106(17) 0.0066(16) -0.0064(16)
C10 0.0285(17) 0.0331(18) 0.036(2) 0.0032(16) -0.0002(15) -0.0023(14)
C11 0.040(2) 0.0268(18) 0.0329(19) 0.0020(15) -0.0005(16) 0.0013(16)
C12 0.048(2) 0.0261(18) 0.042(2) 0.0001(17) 0.0046(19) 0.0043(17)
C13 0.043(2) 0.0281(19) 0.049(2) 0.0030(18) 0.0102(19) 0.0056(17)
C14 0.050(3) 0.038(2) 0.057(3) 0.009(2) 0.019(2) 0.003(2)
C15 0.069(3) 0.043(3) 0.047(3) 0.002(2) 0.025(3) 0.013(2)
C16 0.083(4) 0.053(3) 0.039(3) -0.005(2) 0.008(3) 0.012(3)
C17 0.058(3) 0.047(3) 0.039(2) -0.006(2) 0.004(2) 0.013(2)
C18 0.065(3) 0.070(4) 0.043(3) -0.027(3) -0.006(2) 0.007(3)
C19 0.050(3) 0.056(3) 0.043(3) -0.015(2) -0.009(2) 0.003(2)
C20 0.041(2) 0.0311(19) 0.038(2) 0.0001(17) -0.0002(17) -0.0002(17)
N1 0.0357(19) 0.0437(19) 0.0288(16) 0.0025(14) 0.0032(13) 0.0060(14)
N2 0.0379(18) 0.0379(18) 0.0360(18) -0.0036(14) 0.0119(15) 0.0036(15)
N3 0.053(2) 0.050(2) 0.0291(16) 0.0041(15) 0.0019(16) 0.0078(19)
C21 0.043(2) 0.0295(18) 0.0339(19) 0.0006(15) 0.0040(16) 0.0129(16)
C22 0.036(2) 0.038(2) 0.047(2) -0.0084(18) 0.0062(19) -0.0008(17)
C23 0.046(2) 0.039(2) 0.055(3) -0.008(2) 0.024(2) 0.0025(19)
C24 0.088(4) 0.049(3) 0.0289(19) 0.0059(18) 0.015(2) 0.016(3)
C25 0.057(3) 0.071(4) 0.039(2) 0.004(2) -0.008(2) 0.003(3)
C26 0.051(4) 0.105(7) 0.211(14) 0.053(8) -0.015(6) 0.007(4)
Cl1 0.145(3) 0.123(3) 0.216(4) 0.017(3) 0.011(3) 0.063(2)
Cl2 0.139(3) 0.0916(18) 0.174(3) -0.0090(19) 0.012(2) 0.0211(17)

loop_
_atom_type_symbol
_atom_type_description
_atom_type_scat_dispersion_real
_atom_type_scat_dispersion_imag
_atom_type_scat_source
C C 0.0033 0.0016 'International Tables Vol C Tables 4.2.6.8 and 6.1.1.4'
H H 0.0000 0.0000 'International Tables Vol C Tables 4.2.6.8 and 6.1.1.4'
N N 0.0061 0.0033 'International Tables Vol C Tables 4.2.6.8 and 6.1.1.4'
O O 0.0106 0.0060 'International Tables Vol C Tables 4.2.6.8 and 6.1.1.4'
Cl Cl 0.1484 0.1585 'International Tables Vol C Tables 4.2.6.8 and 6.1.1.4'
Yb Yb -0.3850 5.5486 'International Tables Vol C Tables 4.2.6.8 and 6.1.1.4'

loop_
_geom_angle_atom_site_label_1
_geom_angle_atom_site_label_2
_geom_angle_atom_site_label_3
_geom_angle
_geom_angle_site_symmetry_1
_geom_angle_site_symmetry_3
O2 Yb1 O2 92.09(11) 2 3
O2 Yb1 O2 92.09(11) 2 .
O2 Yb1 O2 92.09(11) 3 .
O2 Yb1 O1 166.88(11) 2 .
O2 Yb1 O1 99.21(11) 3 .
O2 Yb1 O1 80.91(10) . .
O2 Yb1 O1 99.21(11) 2 3
O2 Yb1 O1 80.91(10) 3 3
O2 Yb1 O1 166.88(11) . 3
O1 Yb1 O1 89.22(10) . 3
O2 Yb1 O1 80.91(10) 2 2
O2 Yb1 O1 166.88(11) 3 2
O2 Yb1 O1 99.21(11) . 2
O1 Yb1 O1 89.22(10) . 2
O1 Yb1 O1 89.22(10) 3 2
O2 Yb1 C1 117.00(11) 2 3
O2 Yb1 C1 68.33(11) 3 3
O2 Yb1 C1 144.46(11) . 3
O1 Yb1 C1 73.81(10) . 3
O1 Yb1 C1 22.44(11) 3 3
O1 Yb1 C1 104.91(11) 2 3
O2 Yb1 C1 144.46(11) 2 .
O2 Yb1 C1 117.00(11) 3 .
O2 Yb1 C1 68.33(11) . .
O1 Yb1 C1 22.44(11) . .
O1 Yb1 C1 104.91(11) 3 .
O1 Yb1 C1 73.81(10) 2 .
C1 Yb1 C1 93.71(11) 3 .
O2 Yb1 C1 68.33(11) 2 2
O2 Yb1 C1 144.46(11) 3 2
O2 Yb1 C1 117.00(11) . 2
O1 Yb1 C1 104.91(11) . 2
O1 Yb1 C1 73.81(10) 3 2
O1 Yb1 C1 22.44(11) 2 2
C1 Yb1 C1 93.71(11) 3 2
C1 Yb1 C1 93.71(11) . 2
O2 Yb1 C20 80.36(11) 2 3
O2 Yb1 C20 20.91(12) 3 3
O2 Yb1 C20 109.61(12) . 3
O1 Yb1 C20 112.40(11) . 3
O1 Yb1 C20 66.20(11) 3 3
O1 Yb1 C20 145.98(11) 2 3
C1 Yb1 C20 60.20(11) 3 3
C1 Yb1 C20 133.34(11) . 3
C1 Yb1 C20 123.56(11) 2 3
O2 Yb1 C20 109.61(12) 2 .
O2 Yb1 C20 80.36(11) 3 .
O2 Yb1 C20 20.91(12) . .
O1 Yb1 C20 66.20(11) . .
O1 Yb1 C20 145.98(11) 3 .
O1 Yb1 C20 112.40(11) 2 .
C1 Yb1 C20 123.56(11) 3 .
C1 Yb1 C20 60.20(11) . .
C1 Yb1 C20 133.34(11) 2 .
C20 Yb1 C20 100.58(10) 3 .
O2 Yb1 C20 20.91(12) 2 2
O2 Yb1 C20 109.61(12) 3 2
O2 Yb1 C20 80.36(11) . 2
O1 Yb1 C20 145.98(11) . 2
O1 Yb1 C20 112.40(11) 3 2
O1 Yb1 C20 66.20(11) 2 2
C1 Yb1 C20 133.34(11) 3 2
C1 Yb1 C20 123.56(11) . 2
C1 Yb1 C20 60.20(11) 2 2
C20 Yb1 C20 100.58(10) 3 2
C20 Yb1 C20 100.58(10) . 2
C1 O1 Yb1 117.7(2) . .
C20 O2 Yb1 122.7(3) . .
O1 C1 C2 119.4(4) . .
O1 C1 C10 121.9(4) . .
C2 C1 C10 118.7(4) . .
O1 C1 Yb1 39.87(17) . .
C2 C1 Yb1 115.6(3) . .
C10 C1 Yb1 109.8(3) . .
C3 C2 C1 122.1(4) . .
C2 C3 C4 120.0(4) . .
C3 C4 C9 119.4(4) . .
C3 C4 C5 122.2(5) . .
C9 C4 C5 118.3(5) . .
C6 C5 C4 121.2(5) . .
C7 C6 C5 120.3(5) . .
C6 C7 C8 121.9(5) . .
C7 C8 C9 119.9(5) . .
C10 C9 C4 119.9(4) . .
C10 C9 C8 121.7(4) . .
C4 C9 C8 118.4(4) . .
C9 C10 C1 119.7(4) . .
C9 C10 C11 122.1(4) . .
C1 C10 C11 118.2(4) . .
C20 C11 C12 119.1(4) . .
C20 C11 C10 118.8(4) . .
C12 C11 C10 122.0(4) . .
C17 C12 C11 121.3(5) . .
C17 C12 C13 116.8(4) . .
C11 C12 C13 122.0(4) . .
C14 C13 C12 122.0(5) . .
C13 C14 C15 120.1(5) . .
C16 C15 C14 120.2(5) . .
C15 C16 C17 120.2(6) . .
C12 C17 C18 118.8(5) . .
C12 C17 C16 120.7(5) . .
C18 C17 C16 120.5(5) . .
C19 C18 C17 120.1(5) . .
C18 C19 C20 121.7(5) . .
O2 C20 C11 122.0(4) . .
O2 C20 C19 118.9(4) . .
C11 C20 C19 119.0(4) . .
O2 C20 Yb1 36.39(19) . .
C11 C20 Yb1 109.5(3) . .
C19 C20 Yb1 117.8(3) . .
C21 N2 C22 118.8(4) . .
C21 N2 C23 120.4(4) . .
C22 N2 C23 114.6(4) . .
C21 N3 C24 122.6(5) . .
C21 N3 C25 119.7(4) . .
C24 N3 C25 114.0(4) . .
N1 C21 N2 120.5(4) . .
N1 C21 N3 120.1(4) . .
N2 C21 N3 119.4(4) . .
Cl1 C26 Cl2 113.3(5) . .

loop_
_geom_bond_atom_site_label_1
_geom_bond_atom_site_label_2
_geom_bond_distance
_geom_bond_site_symmetry_2
Yb1 O2 2.208(3) 2
Yb1 O2 2.208(3) 3
Yb1 O2 2.208(3) .
Yb1 O1 2.227(3) .
Yb1 O1 2.227(3) 3
Yb1 O1 2.227(3) 2
Yb1 C1 3.076(4) 3
Yb1 C1 3.076(4) .
Yb1 C1 3.076(4) 2
Yb1 C20 3.131(5) 3
Yb1 C20 3.131(5) .
Yb1 C20 3.131(5) 2
O1 C1 1.326(5) .
O2 C20 1.328(5) .
C1 C2 1.408(6) .
C1 C10 1.411(6) .
C2 C3 1.370(7) .
C3 C4 1.413(8) .
C4 C9 1.410(7) .
C4 C5 1.449(7) .
C5 C6 1.358(9) .
C6 C7 1.362(9) .
C7 C8 1.386(7) .
C8 C9 1.434(7) .
C9 C10 1.423(6) .
C10 C11 1.493(6) .
C11 C20 1.406(6) .
C11 C12 1.426(6) .
C12 C17 1.405(7) .
C12 C13 1.431(7) .
C13 C14 1.372(7) .
C14 C15 1.404(9) .
C15 C16 1.364(9) .
C16 C17 1.432(8) .
C17 C18 1.418(9) .
C18 C19 1.381(8) .
C19 C20 1.422(6) .
N1 C21 1.298(6) .
N2 C21 1.336(6) .
N2 C22 1.448(6) .
N2 C23 1.473(5) .
N3 C21 1.353(6) .
N3 C24 1.442(6) .
N3 C25 1.458(7) .
C26 Cl1 1.772(8) .
C26 Cl2 1.791(8) .

loop_
_geom_hbond_atom_site_label_D
_geom_hbond_atom_site_label_H
_geom_hbond_atom_site_label_A
_geom_hbond_distance_DH
_geom_hbond_distance_HA
_geom_hbond_distance_DA
_geom_hbond_angle_DHA
_geom_hbond_site_symmetry_A
N1 H1A O1 0.86 1.97 2.749(5) 150.1 .
N1 H1B O2 0.86 2.03 2.765(5) 142.8 3

loop_
_platon_squeeze_void_nr
_platon_squeeze_void_average_x
_platon_squeeze_void_average_y
_platon_squeeze_void_average_z
_platon_squeeze_void_volume
_platon_squeeze_void_count_electrons
_platon_squeeze_void_content
1 0.000 0.000 0.000 2108 255 ' '
2 0.500 0.000 0.000 45 16 ' '
3 0.500 0.000 0.500 45 16 ' '
4 0.000 0.000 0.500 45 16 ' '
5 0.500 0.500 0.500 2108 255 ' '
6 0.000 0.500 0.500 45 16 ' '
7 0.000 0.500 0.000 45 16 ' '
8 0.500 0.500 0.000 45 16 ' '
